data_2209922
loop_
_publ_author_name
'Bing Jia'
'Shaomin Shi'
'Feihua Luo'
'Zongqiu Hu'

_publ_section_title
;
 2,2'-Bis(2-nitrobenzylidene)pyridine-2,6-dicarbohydrazide
;
_journal_coeditor_code LH2105
_journal_issue 8
_journal_name_full 'Acta Crystallographica Section E'
_journal_page_first o3326
_journal_page_last o3327
_journal_paper_doi 10.1107/S1600536806026407
_journal_volume 62
_journal_year 2006
_chemical_formula_moiety 'C21 H15 N7 O6'
_chemical_formula_sum 'C21 H15 N7 O6'
_chemical_formula_weight 461.40
_chemical_name_systematic
;
bis(2-Nitrobenzaldehyde)-2,6-dipicolinoyhydrazone
;
_space_group_IT_number 15
_symmetry_cell_setting monoclinic
_symmetry_space_group_name_Hall '-C 2yc'
_symmetry_space_group_name_H-M 'C 1 2/c 1'
_atom_sites_solution_hydrogens geom
_atom_sites_solution_primary direct
_atom_sites_solution_secondary difmap
_audit_creation_method SHELXL-97
_cell_angle_alpha 90.00
_cell_angle_beta 92.861(3)
_cell_angle_gamma 90.00
_cell_formula_units_Z 4
_cell_length_a 19.889(3)
_cell_length_b 12.5106(17)
_cell_length_c 8.3010(11)
_cell_measurement_reflns_used 1723
_cell_measurement_temperature 292(2)
_cell_measurement_theta_max 25.43
_cell_measurement_theta_min 3.08
_cell_volume 2062.9(5)
_computing_cell_refinement 'SAINT-Plus (Bruker, 2001)'
_computing_data_collection 'SMART (Bruker, 2001)'
_computing_data_reduction SAINT-Plus
_computing_molecular_graphics 'PLATON (Spek, 2003)'
_computing_publication_material PLATON
_computing_structure_refinement 'SHELXL97 (Sheldrick, 1997)'
_computing_structure_solution 'SHELXS97 (Sheldrick, 1997)'
_diffrn_ambient_temperature 292(2)
_diffrn_measured_fraction_theta_full 0.982
_diffrn_measured_fraction_theta_max 0.982
_diffrn_measurement_device_type 'Bruker SMART APEX CCD'
_diffrn_measurement_method '\f and \w scans'
_diffrn_radiation_monochromator graphite
_diffrn_radiation_source 'fine-focus sealed tube'
_diffrn_radiation_type MoK\a
_diffrn_radiation_wavelength 0.71073
_diffrn_reflns_av_R_equivalents 0.1285
_diffrn_reflns_av_sigmaI/netI 0.0871
_diffrn_reflns_limit_h_max 26
_diffrn_reflns_limit_h_min -26
_diffrn_reflns_limit_k_max 16
_diffrn_reflns_limit_k_min -16
_diffrn_reflns_limit_l_max 10
_diffrn_reflns_limit_l_min -10
_diffrn_reflns_number 9263
_diffrn_reflns_theta_full 28.00
_diffrn_reflns_theta_max 28.00
_diffrn_reflns_theta_min 1.92
_exptl_absorpt_coefficient_mu 0.113
_exptl_absorpt_correction_type none
_exptl_crystal_colour yellow
_exptl_crystal_density_diffrn 1.486
_exptl_crystal_density_method 'not measured'
_exptl_crystal_description needle
_exptl_crystal_F_000 952
_exptl_crystal_size_max 0.20
_exptl_crystal_size_mid 0.10
_exptl_crystal_size_min 0.06
_refine_diff_density_max 0.314
_refine_diff_density_min -0.310
_refine_ls_extinction_method none
_refine_ls_goodness_of_fit_ref 0.921
_refine_ls_hydrogen_treatment mixed
_refine_ls_matrix_type full
_refine_ls_number_parameters 177
_refine_ls_number_reflns 2454
_refine_ls_number_restraints 4
_refine_ls_restrained_S_all 0.935
_refine_ls_R_factor_all 0.0851
_refine_ls_R_factor_gt 0.0558
_refine_ls_shift/su_max 0.001
_refine_ls_shift/su_mean 0.000
_refine_ls_structure_factor_coef Fsqd
_refine_ls_weighting_details 'calc w=1/[\s^2^(Fo^2^)+(0.0515P)^2^] where P=(Fo^2^+2Fc^2^)/3'
_refine_ls_weighting_scheme calc
_refine_ls_wR_factor_gt 0.1221
_refine_ls_wR_factor_ref 0.1325
_reflns_number_gt 1578
_reflns_number_total 2454
_reflns_threshold_expression I>2\s(I)
_cod_data_source_file lh2105.cif
_cod_data_source_block I
_cod_depositor_comments
;
The following automatic conversions were performed:
'_symmetry_cell_setting' value 'Monoclinic' changed to 'monoclinic'
according to '/home/saulius/struct/CIF-dictionaries/cif_core.dic'
dictionary named 'cif_core.dic' version 2.4.1 from 2010-06-29.

Automatic conversion script
Id: cif_fix_enum 1527 2010-12-29 10:47:43Z saulius 

The following automatic conversions were performed:

'_symmetry_cell_setting' value 'Monoclinic' changed to 'monoclinic'
according to /home/saulius/struct/CIF-dictionaries/cif_core.dic
dictionary named 'cif_core.dic' version 2.4.1 from 2010-06-29.

Automatic conversion script
Id: cif_fix_values 1715 2011-07-08 13:25:40Z adriana 
;
_cod_original_sg_symbol_H-M C2/c
_cod_database_code 2209922
_cod_database_fobs_code 2209922

loop_
_symmetry_equiv_pos_as_xyz
'x, y, z'
'-x, y, -z+1/2'
'x+1/2, y+1/2, z'
'-x+1/2, y+1/2, -z+1/2'
'-x, -y, -z'
'x, -y, z-1/2'
'-x+1/2, -y+1/2, -z'
'x+1/2, -y+1/2, z-1/2'

loop_
_atom_site_type_symbol
_atom_site_label
_atom_site_fract_x
_atom_site_fract_y
_atom_site_fract_z
_atom_site_U_iso_or_equiv
_atom_site_adp_type
_atom_site_calc_flag
_atom_site_refinement_flags
_atom_site_occupancy
_atom_site_disorder_assembly
_atom_site_disorder_group
C C1 0.0000 0.18506(18) -0.2500 0.0439(6) Uani d S 1 . .
H H1 0.0000 0.1107 -0.2500 0.053 Uiso calc SR 1 . .
C C2 0.03481(8) 0.24050(13) -0.1294(2) 0.0391(4) Uani d . 1 . .
H H2 0.0579 0.2046 -0.0456 0.047 Uiso calc R 1 . .
C C3 0.03450(7) 0.35141(12) -0.13612(18) 0.0299(4) Uani d . 1 . .
C C4 0.07350(8) 0.41581(12) -0.0099(2) 0.0318(4) Uani d . 1 . .
C C5 0.12562(8) 0.67997(13) -0.0089(2) 0.0366(4) Uani d . 1 . .
H H5 0.1016 0.6994 -0.1034 0.044 Uiso calc R 1 . .
C C6 0.16581(8) 0.75979(13) 0.0840(2) 0.0359(4) Uani d . 1 . .
C C7 0.21171(9) 0.72714(14) 0.2053(2) 0.0437(5) Uani d . 1 . .
H H7 0.2149 0.6548 0.2303 0.052 Uiso calc R 1 . .
C C8 0.25277(10) 0.79854(16) 0.2901(2) 0.0539(5) Uani d . 1 . .
H H8 0.2837 0.7739 0.3693 0.065 Uiso calc R 1 . .
C C9 0.24803(10) 0.90610(16) 0.2577(3) 0.0603(6) Uani d . 1 . .
H H9 0.2762 0.9542 0.3135 0.072 Uiso calc R 1 . .
C C10 0.20180(10) 0.94187(16) 0.1432(3) 0.0574(6) Uani d . 1 . .
H H10 0.1972 1.0148 0.1236 0.069 Uiso calc R 1 . .
C C11 0.16178(9) 0.86946(14) 0.0560(2) 0.0443(5) Uani d . 1 A .
N N1 0.0000 0.40677(13) -0.2500 0.0289(4) Uani d S 1 . .
N N2 0.08766(7) 0.51551(11) -0.05920(17) 0.0356(4) Uani d . 1 . .
H H2A 0.0775(9) 0.5353(13) -0.161(2) 0.043 Uiso d . 1 . .
N N3 0.12424(6) 0.58391(10) 0.04183(16) 0.0341(4) Uani d . 1 . .
N N4 0.11444(10) 0.91445(15) -0.0679(3) 0.0687(6) Uani d D 1 . .
O O1 0.09010(6) 0.37917(9) 0.12168(14) 0.0462(4) Uani d . 1 . .
O O2 0.11132(16) 0.8667(3) -0.2020(4) 0.0724(9) Uani d PD 0.67 A 1
O O3 0.0859(5) 0.9956(4) -0.0349(13) 0.111(2) Uani d PD 0.67 A 1
O O2' 0.0699(4) 0.8669(6) -0.1308(14) 0.155(5) Uani d PD 0.33 A 2
O O3' 0.1078(10) 1.0114(7) -0.075(2) 0.085(3) Uani d PD 0.33 A 2

loop_
_atom_site_aniso_label
_atom_site_aniso_U_11
_atom_site_aniso_U_22
_atom_site_aniso_U_33
_atom_site_aniso_U_12
_atom_site_aniso_U_13
_atom_site_aniso_U_23
C1 0.0537(16) 0.0193(11) 0.0577(17) 0.000 -0.0076(13) 0.000
C2 0.0439(10) 0.0277(9) 0.0447(11) 0.0031(7) -0.0084(8) 0.0054(7)
C3 0.0310(8) 0.0264(8) 0.0321(9) 0.0016(6) -0.0010(7) -0.0004(7)
C4 0.0320(8) 0.0292(9) 0.0335(9) 0.0043(7) -0.0048(7) 0.0002(7)
C5 0.0399(10) 0.0327(9) 0.0365(10) -0.0019(7) -0.0040(7) 0.0017(8)
C6 0.0362(9) 0.0336(9) 0.0380(10) -0.0047(7) 0.0040(7) -0.0021(7)
C7 0.0446(11) 0.0372(10) 0.0484(11) -0.0054(8) -0.0063(9) -0.0011(8)
C8 0.0481(12) 0.0582(13) 0.0542(12) -0.0094(9) -0.0098(9) -0.0053(10)
C9 0.0607(14) 0.0493(13) 0.0702(15) -0.0181(10) -0.0029(11) -0.0179(11)
C10 0.0632(14) 0.0340(11) 0.0753(15) -0.0092(9) 0.0058(11) -0.0101(10)
C11 0.0447(11) 0.0347(10) 0.0534(12) -0.0023(8) 0.0020(9) -0.0003(9)
N1 0.0325(10) 0.0263(10) 0.0275(10) 0.000 -0.0030(8) 0.000
N2 0.0452(8) 0.0299(8) 0.0305(8) -0.0053(6) -0.0099(6) 0.0008(6)
N3 0.0357(8) 0.0311(8) 0.0349(8) -0.0044(6) -0.0045(6) -0.0026(6)
N4 0.0741(14) 0.0415(11) 0.0885(16) -0.0028(10) -0.0162(11) 0.0182(11)
O1 0.0642(9) 0.0352(7) 0.0373(7) 0.0001(6) -0.0165(6) 0.0056(5)
O2 0.099(2) 0.0500(15) 0.0648(17) -0.0110(16) -0.0313(16) 0.0134(13)
O3 0.129(6) 0.075(3) 0.128(6) 0.054(3) -0.006(4) 0.016(3)
O2' 0.125(7) 0.076(5) 0.253(12) -0.020(6) -0.119(8) 0.033(7)
O3' 0.114(10) 0.048(4) 0.095(8) 0.022(4) 0.004(5) 0.018(4)

loop_
_atom_type_symbol
_atom_type_description
_atom_type_scat_dispersion_real
_atom_type_scat_dispersion_imag
_atom_type_scat_source
C C 0.0033 0.0016 'International Tables Vol C Tables 4.2.6.8 and 6.1.1.4'
H H 0.0000 0.0000 'International Tables Vol C Tables 4.2.6.8 and 6.1.1.4'
N N 0.0061 0.0033 'International Tables Vol C Tables 4.2.6.8 and 6.1.1.4'
O O 0.0106 0.0060 'International Tables Vol C Tables 4.2.6.8 and 6.1.1.4'

loop_
_geom_angle_atom_site_label_1
_geom_angle_atom_site_label_2
_geom_angle_atom_site_label_3
_geom_angle_site_symmetry_1
_geom_angle_site_symmetry_3
_geom_angle
_geom_angle_publ_flag
C2 C1 C2 . 2_554 119.5(2) ?
C2 C1 H1 . . 120.3 ?
C2 C1 H1 2_554 . 120.3 ?
C1 C2 C3 . . 118.24(15) ?
C1 C2 H2 . . 120.9 ?
C3 C2 H2 . . 120.9 ?
N1 C3 C2 . . 123.26(15) ?
N1 C3 C4 . . 116.37(14) ?
C2 C3 C4 . . 120.37(13) ?
O1 C4 N2 . . 124.81(14) yes
O1 C4 C3 . . 122.07(14) yes
N2 C4 C3 . . 113.12(13) yes
N3 C5 C6 . . 119.07(15) yes
N3 C5 H5 . . 120.5 ?
C6 C5 H5 . . 120.5 ?
C7 C6 C11 . . 116.20(15) ?
C7 C6 C5 . . 120.09(15) ?
C11 C6 C5 . . 123.70(16) ?
C8 C7 C6 . . 122.09(17) ?
C8 C7 H7 . . 119.0 ?
C6 C7 H7 . . 119.0 ?
C9 C8 C7 . . 120.07(18) ?
C9 C8 H8 . . 120.0 ?
C7 C8 H8 . . 120.0 ?
C10 C9 C8 . . 119.65(17) ?
C10 C9 H9 . . 120.2 ?
C8 C9 H9 . . 120.2 ?
C9 C10 C11 . . 119.92(19) ?
C9 C10 H10 . . 120.0 ?
C11 C10 H10 . . 120.0 ?
C10 C11 C6 . . 122.01(17) ?
C10 C11 N4 . . 116.47(18) ?
C6 C11 N4 . . 121.52(16) ?
C3 N1 C3 2_554 . 117.45(18) ?
C4 N2 N3 . . 120.11(13) yes
C4 N2 H2A . . 120.2(11) ?
N3 N2 H2A . . 119.4(11) ?
C5 N3 N2 . . 113.78(13) yes
O2' N4 O3 . . 100.1(8) ?
O2' N4 O3' . . 114.0(12) ?
O3 N4 O2 . . 126.7(6) ?
O3' N4 O2 . . 115.3(10) ?
O2' N4 C11 . . 124.2(5) ?
O3 N4 C11 . . 117.2(6) ?
O3' N4 C11 . . 118.5(11) ?
O2 N4 C11 . . 115.9(2) ?

loop_
_geom_bond_atom_site_label_1
_geom_bond_atom_site_label_2
_geom_bond_site_symmetry_2
_geom_bond_distance
_geom_bond_publ_flag
C1 C2 . 1.3761(19) ?
C1 C2 2_554 1.3762(19) ?
C1 H1 . 0.9300 ?
C2 C3 . 1.389(2) ?
C2 H2 . 0.9300 ?
C3 N1 . 1.3340(16) ?
C3 C4 . 1.506(2) ?
C4 O1 . 1.2152(18) yes
C4 N2 . 1.347(2) yes
C5 N3 . 1.274(2) yes
C5 C6 . 1.473(2) ?
C5 H5 . 0.9300 ?
C6 C7 . 1.387(2) ?
C6 C11 . 1.393(2) ?
C7 C8 . 1.379(2) ?
C7 H7 . 0.9300 ?
C8 C9 . 1.375(3) ?
C8 H8 . 0.9300 ?
C9 C10 . 1.365(3) ?
C9 H9 . 0.9300 ?
C10 C11 . 1.386(2) ?
C10 H10 . 0.9300 ?
C11 N4 . 1.471(2) ?
N1 C3 2_554 1.3339(16) ?
N2 N3 . 1.3799(17) yes
N2 H2A . 0.893(17) ?
N4 O2' . 1.169(6) ?
N4 O3 . 1.201(5) ?
N4 O3' . 1.222(8) ?
N4 O2 . 1.262(3) ?

loop_
_geom_hbond_atom_site_label_D
_geom_hbond_atom_site_label_H
_geom_hbond_atom_site_label_A
_geom_hbond_site_symmetry_A
_geom_hbond_distance_DH
_geom_hbond_distance_HA
_geom_hbond_distance_DA
_geom_hbond_angle_DHA
_geom_hbond_publ_flag
C5 H5 O2 . 0.93 2.26 2.839(3) 119.9 yes
C5 H5 O1 6_565 0.93 2.49 3.199(2) 133.7 yes
N2 H2A O1 6_565 0.893(17) 2.125(17) 2.9612(19) 155.8(15) yes
N2 H2A N1 . 0.893(17) 2.322(17) 2.6690(15) 103.0(12) yes
C7 H7 N3 . 0.93 2.49 2.801(2) 99.6 yes

loop_
_geom_torsion_atom_site_label_1
_geom_torsion_atom_site_label_2
_geom_torsion_atom_site_label_3
_geom_torsion_atom_site_label_4
_geom_torsion_site_symmetry_1
_geom_torsion_site_symmetry_4
_geom_torsion
_geom_torsion_publ_flag
C2 C1 C2 C3 2_554 . -1.29(11) ?
C1 C2 C3 N1 . . 2.8(2) ?
C1 C2 C3 C4 . . -178.15(13) ?
N1 C3 C4 O1 . . 158.06(14) ?
C2 C3 C4 O1 . . -21.1(2) ?
N1 C3 C4 N2 . . -22.29(19) ?
C2 C3 C4 N2 . . 158.56(15) ?
N3 C5 C6 C7 . . 12.8(2) ?
N3 C5 C6 C11 . . -168.41(17) ?
C11 C6 C7 C8 . . -2.1(3) ?
C5 C6 C7 C8 . . 176.74(17) ?
C6 C7 C8 C9 . . 1.3(3) ?
C7 C8 C9 C10 . . 1.1(3) ?
C8 C9 C10 C11 . . -2.5(3) ?
C9 C10 C11 C6 . . 1.6(3) ?
C9 C10 C11 N4 . . -178.5(2) ?
C7 C6 C11 C10 . . 0.6(3) ?
C5 C6 C11 C10 . . -178.17(17) ?
C7 C6 C11 N4 . . -179.20(18) ?
C5 C6 C11 N4 . . 2.0(3) ?
C2 C3 N1 C3 . 2_554 -1.41(12) ?
C4 C3 N1 C3 . 2_554 179.46(16) ?
O1 C4 N2 N3 . . 0.8(2) yes
C3 C4 N2 N3 . . -178.83(13) yes
C6 C5 N3 N2 . . -177.02(14) yes
C4 N2 N3 C5 . . -170.11(15) ?
C10 C11 N4 O2' . . -166.0(8) ?
C6 C11 N4 O2' . . 13.8(9) ?
C10 C11 N4 O3 . . -40.0(5) ?
C6 C11 N4 O3 . . 139.8(4) ?
C10 C11 N4 O3' . . -7.8(8) ?
C6 C11 N4 O3' . . 172.0(7) ?
C10 C11 N4 O2 . . 135.7(3) ?
C6 C11 N4 O2 . . -44.4(3) ?
